data_7158644
loop_
_publ_author_name
'Cheng, Ya-Long'
'Wu, Guoqing'
'Zang, Yong-Jun'
'Hu, Yuan-Yang'
'Qin, Lu-Zhe'
'Wen, Xiaoan'
'Xu, Qing-Long'

_publ_section_title
;
 Diversity synthesis of indole derivatives <i>via</i> catalyst control
 cyclization reaction of 2-indolylmethanols and azonaphthalene.
;
_journal_issue 19
_journal_name_full 'Organic &amp; biomolecular chemistry'
_journal_page_first 3930
_journal_page_last 3939
_journal_paper_doi 10.1039/d2ob00516f
_journal_volume 20
_journal_year 2022
_chemical_formula_sum 'C37 H33 N3 O3'
_chemical_formula_weight 567.66
_space_group_crystal_system triclinic
_space_group_IT_number 2
_space_group_name_Hall '-P 1'
_space_group_name_H-M_alt 'P -1'
_atom_sites_solution_hydrogens geom
_audit_creation_method SHELXL-2014/7
_audit_update_record
;
2022-03-01 deposited with the CCDC.	2022-04-14 downloaded from the CCDC.
;
_cell_angle_alpha 78.844(4)
_cell_angle_beta 81.754(4)
_cell_angle_gamma 75.670(4)
_cell_formula_units_Z 2
_cell_length_a 8.9864(5)
_cell_length_b 9.7311(5)
_cell_length_c 18.0784(9)
_cell_measurement_reflns_used 4927
_cell_measurement_temperature 293(2)
_cell_measurement_theta_max 70.6830
_cell_measurement_theta_min 4.7330
_cell_volume 1495.17(14)
_computing_structure_refinement 'SHELXL-2014/7 (Sheldrick, 2014)'
_diffrn_ambient_temperature 293(2)
_diffrn_detector_area_resol_mean 10.4741
_diffrn_measured_fraction_theta_full 0.993
_diffrn_measured_fraction_theta_max 0.967
_diffrn_measurement_device_type 'SuperNova, Dual, Cu at home/near, Atlas'
_diffrn_measurement_method '\w scans'
_diffrn_radiation_type CuK\a
_diffrn_radiation_wavelength 1.54178
_diffrn_reflns_av_R_equivalents 0.0315
_diffrn_reflns_av_unetI/netI 0.0381
_diffrn_reflns_Laue_measured_fraction_full 0.993
_diffrn_reflns_Laue_measured_fraction_max 0.967
_diffrn_reflns_limit_h_max 7
_diffrn_reflns_limit_h_min -10
_diffrn_reflns_limit_k_max 11
_diffrn_reflns_limit_k_min -11
_diffrn_reflns_limit_l_max 18
_diffrn_reflns_limit_l_min -22
_diffrn_reflns_number 9827
_diffrn_reflns_point_group_measured_fraction_full 0.993
_diffrn_reflns_point_group_measured_fraction_max 0.967
_diffrn_reflns_theta_full 67.679
_diffrn_reflns_theta_max 70.768
_diffrn_reflns_theta_min 4.755
_exptl_absorpt_coefficient_mu 0.639
_exptl_absorpt_correction_T_max 1.00000
_exptl_absorpt_correction_T_min 0.85713
_exptl_absorpt_correction_type multi-scan
_exptl_crystal_colour colorless
_exptl_crystal_density_diffrn 1.261
_exptl_crystal_description bulk
_exptl_crystal_F_000 600
_exptl_crystal_size_max 0.200
_exptl_crystal_size_mid 0.200
_exptl_crystal_size_min 0.100
_refine_diff_density_max 0.679
_refine_diff_density_min -0.322
_refine_diff_density_rms 0.069
_refine_ls_extinction_method none
_refine_ls_goodness_of_fit_ref 1.007
_refine_ls_hydrogen_treatment constr
_refine_ls_matrix_type full
_refine_ls_number_parameters 388
_refine_ls_number_reflns 5548
_refine_ls_number_restraints 0
_refine_ls_restrained_S_all 1.007
_refine_ls_R_factor_all 0.0635
_refine_ls_R_factor_gt 0.0583
_refine_ls_shift/su_max 0.000
_refine_ls_shift/su_mean 0.000
_refine_ls_structure_factor_coef Fsqd
_refine_ls_weighting_details 'w=1/[\s^2^(Fo^2^)+(0.1000P)^2^+1.5000P] where P=(Fo^2^+2Fc^2^)/3'
_refine_ls_weighting_scheme calc
_refine_ls_wR_factor_gt 0.1712
_refine_ls_wR_factor_ref 0.1763
_reflns_Friedel_coverage 0.000
_reflns_number_gt 4938
_reflns_number_total 5548
_reflns_threshold_expression 'I > 2\s(I)'
_cod_data_source_file d2ob00516f2.cif
_cod_data_source_block X_CCDC1
_cod_depositor_comments 'Adding full bibliography for 7158642--7158644.cif.'
_cod_database_code 7158644
_shelx_shelxl_version_number 2014/7
_shelx_space_group_comment
;
The symmetry employed for this shelxl refinement is uniquely defined
by the following loop, which should always be used as a source of
symmetry information in preference to the above space-group names.
They are only intended as comments.
;
_shelx_estimated_absorpt_t_min 0.883
_shelx_estimated_absorpt_t_max 0.939

loop_
_space_group_symop_operation_xyz
'x, y, z'
'-x, -y, -z'

loop_
_atom_site_label
_atom_site_type_symbol
_atom_site_fract_x
_atom_site_fract_y
_atom_site_fract_z
_atom_site_U_iso_or_equiv
_atom_site_adp_type
_atom_site_occupancy
_atom_site_site_symmetry_order
_atom_site_calc_flag
_atom_site_refinement_flags_posn
_atom_site_refinement_flags_adp
_atom_site_refinement_flags_occupancy
_atom_site_disorder_assembly
_atom_site_disorder_group
O1 O 0.13799(19) 0.11113(19) -0.02244(8) 0.0279(4) Uani 1 1 d . . . . .
O2 O 0.29110(17) 0.08703(17) 0.07002(8) 0.0215(3) Uani 1 1 d . . . . .
N1 N 0.0298(2) 0.09436(19) 0.34267(9) 0.0186(4) Uani 1 1 d . . . . .
H1A H -0.0325 0.1776 0.3383 0.022 Uiso 1 1 calc R U . . .
N2 N 0.1111(2) -0.05162(19) 0.16872(9) 0.0176(4) Uani 1 1 d . . . . .
N3 N 0.0885(2) -0.0170(2) 0.09222(9) 0.0189(4) Uani 1 1 d . . . . .
H3A H 0.0203 -0.0492 0.0761 0.023 Uiso 1 1 calc R U . . .
C1 C -0.0159(2) 0.0257(2) 0.21913(11) 0.0172(4) Uani 1 1 d . . . . .
C2 C 0.0532(2) -0.0009(2) 0.29360(11) 0.0164(4) Uani 1 1 d . . . . .
C3 C 0.1230(2) 0.0346(2) 0.40062(11) 0.0189(4) Uani 1 1 d . . . . .
C4 C 0.1428(3) 0.0965(2) 0.46054(12) 0.0231(5) Uani 1 1 d . . . . .
H4A H 0.0843 0.1867 0.4684 0.028 Uiso 1 1 calc R U . . .
C5 C 0.2529(3) 0.0187(3) 0.50809(12) 0.0268(5) Uani 1 1 d . . . . .
H5A H 0.2691 0.0566 0.5489 0.032 Uiso 1 1 calc R U . . .
C6 C 0.3401(3) -0.1166(3) 0.49534(13) 0.0268(5) Uani 1 1 d . . . . .
H6A H 0.4151 -0.1660 0.5274 0.032 Uiso 1 1 calc R U . . .
C7 C 0.3183(3) -0.1789(2) 0.43689(12) 0.0227(5) Uani 1 1 d . . . . .
H7A H 0.3776 -0.2691 0.4297 0.027 Uiso 1 1 calc R U . . .
C8 C 0.2048(2) -0.1045(2) 0.38774(11) 0.0182(4) Uani 1 1 d . . . . .
C9 C 0.1542(2) -0.1267(2) 0.31930(11) 0.0166(4) Uani 1 1 d . . . . .
C10 C 0.2039(2) -0.2383(2) 0.27171(11) 0.0173(4) Uani 1 1 d . . . . .
C11 C 0.2682(2) -0.3868(2) 0.29760(12) 0.0187(4) Uani 1 1 d . . . . .
C12 C 0.2585(2) -0.4482(2) 0.37592(12) 0.0206(4) Uani 1 1 d . . . . .
H12A H 0.2117 -0.3900 0.4118 0.025 Uiso 1 1 calc R U . . .
C13 C 0.3171(3) -0.5916(2) 0.39904(13) 0.0236(5) Uani 1 1 d . . . . .
H13A H 0.3092 -0.6295 0.4504 0.028 Uiso 1 1 calc R U . . .
C14 C 0.3890(3) -0.6823(2) 0.34628(13) 0.0250(5) Uani 1 1 d . . . . .
H14A H 0.4293 -0.7794 0.3628 0.030 Uiso 1 1 calc R U . . .
C15 C 0.3998(3) -0.6276(2) 0.27060(13) 0.0241(5) Uani 1 1 d . . . . .
H15A H 0.4483 -0.6879 0.2359 0.029 Uiso 1 1 calc R U . . .
C16 C 0.3381(2) -0.4801(2) 0.24439(12) 0.0205(4) Uani 1 1 d . . . . .
C17 C 0.3391(2) -0.4233(2) 0.16620(12) 0.0218(5) Uani 1 1 d . . . . .
H17A H 0.3928 -0.4803 0.1309 0.026 Uiso 1 1 calc R U . . .
C18 C 0.2621(2) -0.2856(2) 0.14194(12) 0.0208(4) Uani 1 1 d . . . . .
H18A H 0.2581 -0.2522 0.0903 0.025 Uiso 1 1 calc R U . . .
C19 C 0.1888(2) -0.1937(2) 0.19414(11) 0.0171(4) Uani 1 1 d . . . . .
C20 C -0.1620(2) -0.0347(2) 0.23066(11) 0.0173(4) Uani 1 1 d . . . . .
C21 C -0.2882(3) 0.0222(2) 0.27919(12) 0.0221(5) Uani 1 1 d . . . . .
H21A H -0.2814 0.0933 0.3055 0.026 Uiso 1 1 calc R U . . .
C22 C -0.4236(3) -0.0261(2) 0.28858(14) 0.0266(5) Uani 1 1 d . . . . .
H22A H -0.5061 0.0115 0.3217 0.032 Uiso 1 1 calc R U . . .
C23 C -0.4363(3) -0.1306(3) 0.24873(14) 0.0261(5) Uani 1 1 d . . . . .
H23A H -0.5281 -0.1609 0.2538 0.031 Uiso 1 1 calc R U . . .
C24 C -0.3118(3) -0.1890(2) 0.20171(12) 0.0226(5) Uani 1 1 d . . . . .
H24A H -0.3194 -0.2598 0.1754 0.027 Uiso 1 1 calc R U . . .
C25 C -0.1748(2) -0.1430(2) 0.19327(11) 0.0188(4) Uani 1 1 d . . . . .
H25A H -0.0908 -0.1849 0.1623 0.023 Uiso 1 1 calc R U . . .
C26 C 0.1707(2) 0.0658(2) 0.04235(12) 0.0200(4) Uani 1 1 d . . . . .
C27 C 0.3742(3) 0.1850(3) 0.02073(13) 0.0272(5) Uani 1 1 d . . . . .
H27A H 0.3066 0.2794 0.0095 0.033 Uiso 1 1 calc R U . . .
H27B H 0.4141 0.1499 -0.0266 0.033 Uiso 1 1 calc R U . . .
C28 C 0.5043(3) 0.1927(3) 0.06225(14) 0.0291(5) Uani 1 1 d . . . . .
H28A H 0.5628 0.2569 0.0314 0.044 Uiso 1 1 calc R U . . .
H28B H 0.4631 0.2275 0.1089 0.044 Uiso 1 1 calc R U . . .
H28C H 0.5701 0.0986 0.0730 0.044 Uiso 1 1 calc R U . . .
C29 C -0.0471(2) 0.1853(2) 0.18290(11) 0.0193(4) Uani 1 1 d . . . . .
C30 C 0.0622(2) 0.2647(2) 0.18260(12) 0.0213(4) Uani 1 1 d . . . . .
H30A H 0.1507 0.2222 0.2070 0.026 Uiso 1 1 calc R U . . .
C31 C 0.0408(3) 0.4065(2) 0.14639(13) 0.0257(5) Uani 1 1 d . . . . .
H31A H 0.1142 0.4588 0.1473 0.031 Uiso 1 1 calc R U . . .
C32 C -0.0898(3) 0.4707(2) 0.10875(14) 0.0288(5) Uani 1 1 d . . . . .
H32A H -0.1040 0.5656 0.0842 0.035 Uiso 1 1 calc R U . . .
C33 C -0.1983(3) 0.3923(3) 0.10812(14) 0.0321(6) Uani 1 1 d . . . . .
H33A H -0.2858 0.4345 0.0829 0.039 Uiso 1 1 calc R U . . .
C34 C -0.1774(3) 0.2504(3) 0.14500(13) 0.0262(5) Uani 1 1 d . . . . .
H34A H -0.2512 0.1986 0.1443 0.031 Uiso 1 1 calc R U . . .
O3 O 0.97727(19) 0.39083(17) 0.35092(10) 0.0300(4) Uani 1 1 d . . . . .
C35 C 0.7179(3) 0.4601(3) 0.3254(2) 0.0489(8) Uani 1 1 d . . . . .
H35A H 0.6332 0.5395 0.3125 0.073 Uiso 1 1 calc R U . . .
H35B H 0.7419 0.4005 0.2868 0.073 Uiso 1 1 calc R U . . .
H35C H 0.6901 0.4045 0.3731 0.073 Uiso 1 1 calc R U . . .
C36 C 0.8563(3) 0.5158(2) 0.33150(14) 0.0262(5) Uani 1 1 d . . . . .
C37 C 0.8313(4) 0.6148(3) 0.38836(18) 0.0471(7) Uani 1 1 d . . . . .
H37A H 0.7505 0.6974 0.3746 0.071 Uiso 1 1 calc R U . . .
H37B H 0.8026 0.5653 0.4377 0.071 Uiso 1 1 calc R U . . .
H37C H 0.9249 0.6450 0.3892 0.071 Uiso 1 1 calc R U . . .

loop_
_atom_site_aniso_label
_atom_site_aniso_U_11
_atom_site_aniso_U_22
_atom_site_aniso_U_33
_atom_site_aniso_U_23
_atom_site_aniso_U_13
_atom_site_aniso_U_12
O1 0.0310(9) 0.0404(10) 0.0157(8) 0.0047(7) -0.0081(6) -0.0186(7)
O2 0.0200(7) 0.0296(8) 0.0170(7) 0.0002(6) -0.0043(6) -0.0112(6)
N1 0.0214(9) 0.0173(8) 0.0161(8) -0.0020(6) -0.0039(7) -0.0018(7)
N2 0.0184(9) 0.0221(9) 0.0121(8) -0.0014(7) -0.0028(6) -0.0042(7)
N3 0.0190(9) 0.0272(9) 0.0130(8) -0.0004(7) -0.0046(6) -0.0104(7)
C1 0.0158(10) 0.0195(10) 0.0158(10) -0.0015(8) -0.0032(8) -0.0032(8)
C2 0.0164(9) 0.0198(10) 0.0141(9) -0.0010(7) -0.0019(7) -0.0072(8)
C3 0.0205(10) 0.0219(10) 0.0144(9) 0.0011(8) -0.0031(8) -0.0072(8)
C4 0.0292(12) 0.0223(11) 0.0189(10) -0.0019(8) -0.0035(9) -0.0087(9)
C5 0.0370(13) 0.0303(12) 0.0177(10) -0.0016(9) -0.0092(9) -0.0143(10)
C6 0.0296(12) 0.0306(12) 0.0212(11) 0.0033(9) -0.0129(9) -0.0086(10)
C7 0.0228(11) 0.0236(11) 0.0205(11) 0.0005(8) -0.0064(8) -0.0038(9)
C8 0.0172(10) 0.0227(10) 0.0150(10) -0.0005(8) -0.0025(8) -0.0067(8)
C9 0.0151(9) 0.0191(10) 0.0157(10) -0.0003(8) -0.0030(7) -0.0049(8)
C10 0.0138(9) 0.0215(10) 0.0167(10) -0.0031(8) -0.0007(7) -0.0049(8)
C11 0.0143(9) 0.0214(10) 0.0201(10) -0.0034(8) -0.0031(8) -0.0030(8)
C12 0.0187(10) 0.0229(11) 0.0198(10) -0.0040(8) -0.0025(8) -0.0029(8)
C13 0.0247(11) 0.0235(11) 0.0207(11) -0.0010(8) -0.0049(8) -0.0026(9)
C14 0.0243(11) 0.0202(11) 0.0291(12) -0.0039(9) -0.0085(9) 0.0006(9)
C15 0.0206(11) 0.0242(11) 0.0276(12) -0.0095(9) -0.0049(9) 0.0001(9)
C16 0.0151(10) 0.0245(11) 0.0226(11) -0.0065(9) -0.0028(8) -0.0030(8)
C17 0.0182(10) 0.0275(11) 0.0203(11) -0.0086(9) -0.0005(8) -0.0034(8)
C18 0.0186(10) 0.0290(11) 0.0159(10) -0.0039(8) -0.0020(8) -0.0072(9)
C19 0.0121(9) 0.0219(10) 0.0180(10) -0.0021(8) -0.0024(7) -0.0058(8)
C20 0.0172(10) 0.0185(10) 0.0155(9) 0.0023(7) -0.0055(7) -0.0045(8)
C21 0.0219(11) 0.0187(10) 0.0258(11) -0.0049(8) -0.0018(8) -0.0043(8)
C22 0.0193(11) 0.0236(11) 0.0351(13) -0.0059(9) 0.0031(9) -0.0042(9)
C23 0.0184(11) 0.0270(12) 0.0338(12) -0.0020(9) -0.0030(9) -0.0092(9)
C24 0.0246(11) 0.0234(11) 0.0222(11) -0.0019(8) -0.0066(8) -0.0088(9)
C25 0.0188(10) 0.0206(10) 0.0163(10) -0.0003(8) -0.0029(8) -0.0044(8)
C26 0.0209(10) 0.0230(11) 0.0174(10) -0.0039(8) -0.0029(8) -0.0063(8)
C27 0.0290(12) 0.0348(13) 0.0210(11) 0.0010(9) -0.0011(9) -0.0180(10)
C28 0.0261(12) 0.0384(14) 0.0283(12) -0.0079(10) -0.0011(9) -0.0164(10)
C29 0.0202(10) 0.0209(11) 0.0168(10) -0.0013(8) -0.0030(8) -0.0055(8)
C30 0.0203(10) 0.0239(11) 0.0196(10) -0.0014(8) -0.0049(8) -0.0049(8)
C31 0.0305(12) 0.0238(11) 0.0255(11) -0.0017(9) -0.0036(9) -0.0128(9)
C32 0.0349(13) 0.0200(11) 0.0286(12) 0.0049(9) -0.0066(10) -0.0062(9)
C33 0.0293(13) 0.0283(12) 0.0363(13) 0.0072(10) -0.0154(10) -0.0044(10)
C34 0.0249(11) 0.0256(12) 0.0291(12) 0.0038(9) -0.0105(9) -0.0095(9)
O3 0.0284(9) 0.0203(8) 0.0408(10) -0.0042(7) -0.0103(7) -0.0014(7)
C35 0.0300(14) 0.0326(14) 0.085(2) -0.0067(15) -0.0172(14) -0.0044(11)
C36 0.0259(12) 0.0198(11) 0.0320(12) -0.0033(9) -0.0086(9) -0.0007(9)
C37 0.0444(17) 0.0460(17) 0.0491(17) -0.0230(14) -0.0135(13) 0.0098(13)

loop_
_atom_type_symbol
_atom_type_description
_atom_type_scat_dispersion_real
_atom_type_scat_dispersion_imag
_atom_type_scat_source
C C 0.0181 0.0091 'International Tables Vol C Tables 4.2.6.8 and 6.1.1.4'
H H 0.0000 0.0000 'International Tables Vol C Tables 4.2.6.8 and 6.1.1.4'
N N 0.0311 0.0180 'International Tables Vol C Tables 4.2.6.8 and 6.1.1.4'
O O 0.0492 0.0322 'International Tables Vol C Tables 4.2.6.8 and 6.1.1.4'

loop_
_geom_angle_atom_site_label_1
_geom_angle_atom_site_label_2
_geom_angle_atom_site_label_3
_geom_angle
_geom_angle_site_symmetry_1
_geom_angle_site_symmetry_3
_geom_angle_publ_flag
C26 O2 C27 115.37(16) . . ?
C2 N1 C3 108.52(17) . . ?
C2 N1 H1A 125.7 . . ?
C3 N1 H1A 125.7 . . ?
N3 N2 C19 116.32(16) . . ?
N3 N2 C1 114.10(15) . . ?
C19 N2 C1 120.19(16) . . ?
C26 N3 N2 121.93(17) . . ?
C26 N3 H3A 119.0 . . ?
N2 N3 H3A 119.0 . . ?
N2 C1 C2 103.32(15) . . ?
N2 C1 C29 106.38(16) . . ?
C2 C1 C29 112.13(17) . . ?
N2 C1 C20 112.70(16) . . ?
C2 C1 C20 109.76(16) . . ?
C29 C1 C20 112.20(16) . . ?
N1 C2 C9 110.85(17) . . ?
N1 C2 C1 126.05(18) . . ?
C9 C2 C1 123.07(18) . . ?
N1 C3 C4 128.3(2) . . ?
N1 C3 C8 108.05(17) . . ?
C4 C3 C8 123.64(19) . . ?
C5 C4 C3 117.3(2) . . ?
C5 C4 H4A 121.3 . . ?
C3 C4 H4A 121.3 . . ?
C4 C5 C6 120.6(2) . . ?
C4 C5 H5A 119.7 . . ?
C6 C5 H5A 119.7 . . ?
C7 C6 C5 122.0(2) . . ?
C7 C6 H6A 119.0 . . ?
C5 C6 H6A 119.0 . . ?
C6 C7 C8 119.4(2) . . ?
C6 C7 H7A 120.3 . . ?
C8 C7 H7A 120.3 . . ?
C7 C8 C3 116.97(19) . . ?
C7 C8 C9 136.4(2) . . ?
C3 C8 C9 106.34(18) . . ?
C2 C9 C8 106.11(18) . . ?
C2 C9 C10 119.23(18) . . ?
C8 C9 C10 133.93(19) . . ?
C19 C10 C11 118.18(19) . . ?
C19 C10 C9 116.35(18) . . ?
C11 C10 C9 125.46(18) . . ?
C16 C11 C12 117.75(19) . . ?
C16 C11 C10 120.06(19) . . ?
C12 C11 C10 122.11(19) . . ?
C13 C12 C11 120.9(2) . . ?
C13 C12 H12A 119.5 . . ?
C11 C12 H12A 119.5 . . ?
C12 C13 C14 120.9(2) . . ?
C12 C13 H13A 119.5 . . ?
C14 C13 H13A 119.5 . . ?
C15 C14 C13 119.9(2) . . ?
C15 C14 H14A 120.0 . . ?
C13 C14 H14A 120.0 . . ?
C14 C15 C16 120.8(2) . . ?
C14 C15 H15A 119.6 . . ?
C16 C15 H15A 119.6 . . ?
C17 C16 C15 121.7(2) . . ?
C17 C16 C11 118.6(2) . . ?
C15 C16 C11 119.6(2) . . ?
C18 C17 C16 120.8(2) . . ?
C18 C17 H17A 119.6 . . ?
C16 C17 H17A 119.6 . . ?
C17 C18 C19 120.82(19) . . ?
C17 C18 H18A 119.6 . . ?
C19 C18 H18A 119.6 . . ?
C10 C19 N2 118.95(18) . . ?
C10 C19 C18 120.31(19) . . ?
N2 C19 C18 120.50(18) . . ?
C25 C20 C21 118.23(19) . . ?
C25 C20 C1 122.36(18) . . ?
C21 C20 C1 119.39(18) . . ?
C22 C21 C20 120.8(2) . . ?
C22 C21 H21A 119.6 . . ?
C20 C21 H21A 119.6 . . ?
C21 C22 C23 120.2(2) . . ?
C21 C22 H22A 119.9 . . ?
C23 C22 H22A 119.9 . . ?
C24 C23 C22 119.5(2) . . ?
C24 C23 H23A 120.3 . . ?
C22 C23 H23A 120.3 . . ?
C23 C24 C25 120.5(2) . . ?
C23 C24 H24A 119.8 . . ?
C25 C24 H24A 119.8 . . ?
C24 C25 C20 120.7(2) . . ?
C24 C25 H25A 119.6 . . ?
C20 C25 H25A 119.6 . . ?
O1 C26 O2 124.4(2) . . ?
O1 C26 N3 121.85(19) . . ?
O2 C26 N3 113.69(18) . . ?
O2 C27 C28 106.63(18) . . ?
O2 C27 H27A 110.4 . . ?
C28 C27 H27A 110.4 . . ?
O2 C27 H27B 110.4 . . ?
C28 C27 H27B 110.4 . . ?
H27A C27 H27B 108.6 . . ?
C27 C28 H28A 109.5 . . ?
C27 C28 H28B 109.5 . . ?
H28A C28 H28B 109.5 . . ?
C27 C28 H28C 109.5 . . ?
H28A C28 H28C 109.5 . . ?
H28B C28 H28C 109.5 . . ?
C30 C29 C34 118.5(2) . . ?
C30 C29 C1 119.77(18) . . ?
C34 C29 C1 121.51(19) . . ?
C31 C30 C29 120.9(2) . . ?
C31 C30 H30A 119.6 . . ?
C29 C30 H30A 119.6 . . ?
C30 C31 C32 120.2(2) . . ?
C30 C31 H31A 119.9 . . ?
C32 C31 H31A 119.9 . . ?
C33 C32 C31 119.4(2) . . ?
C33 C32 H32A 120.3 . . ?
C31 C32 H32A 120.3 . . ?
C32 C33 C34 120.3(2) . . ?
C32 C33 H33A 119.8 . . ?
C34 C33 H33A 119.8 . . ?
C33 C34 C29 120.7(2) . . ?
C33 C34 H34A 119.7 . . ?
C29 C34 H34A 119.7 . . ?
C36 C35 H35A 109.5 . . ?
C36 C35 H35B 109.5 . . ?
H35A C35 H35B 109.5 . . ?
C36 C35 H35C 109.5 . . ?
H35A C35 H35C 109.5 . . ?
H35B C35 H35C 109.5 . . ?
O3 C36 C37 110.5(2) . . ?
O3 C36 C35 105.95(19) . . ?
C37 C36 C35 114.5(2) . . ?
C36 C37 H37A 109.5 . . ?
C36 C37 H37B 109.5 . . ?
H37A C37 H37B 109.5 . . ?
C36 C37 H37C 109.5 . . ?
H37A C37 H37C 109.5 . . ?
H37B C37 H37C 109.5 . . ?

loop_
_geom_bond_atom_site_label_1
_geom_bond_atom_site_label_2
_geom_bond_distance
_geom_bond_site_symmetry_2
_geom_bond_publ_flag
O1 C26 1.220(3) . ?
O2 C26 1.330(3) . ?
O2 C27 1.447(3) . ?
N1 C2 1.364(3) . ?
N1 C3 1.383(3) . ?
N1 H1A 0.8600 . ?
N2 N3 1.391(2) . ?
N2 C19 1.406(3) . ?
N2 C1 1.497(3) . ?
N3 C26 1.353(3) . ?
N3 H3A 0.8600 . ?
C1 C2 1.514(3) . ?
C1 C29 1.537(3) . ?
C1 C20 1.539(3) . ?
C2 C9 1.374(3) . ?
C3 C4 1.389(3) . ?
C3 C8 1.417(3) . ?
C4 C5 1.383(3) . ?
C4 H4A 0.9300 . ?
C5 C6 1.398(3) . ?
C5 H5A 0.9300 . ?
C6 C7 1.374(3) . ?
C6 H6A 0.9300 . ?
C7 C8 1.414(3) . ?
C7 H7A 0.9300 . ?
C8 C9 1.448(3) . ?
C9 C10 1.460(3) . ?
C10 C19 1.401(3) . ?
C10 C11 1.429(3) . ?
C11 C16 1.424(3) . ?
C11 C12 1.426(3) . ?
C12 C13 1.369(3) . ?
C12 H12A 0.9300 . ?
C13 C14 1.405(3) . ?
C13 H13A 0.9300 . ?
C14 C15 1.367(3) . ?
C14 H14A 0.9300 . ?
C15 C16 1.418(3) . ?
C15 H15A 0.9300 . ?
C16 C17 1.414(3) . ?
C17 C18 1.366(3) . ?
C17 H17A 0.9300 . ?
C18 C19 1.408(3) . ?
C18 H18A 0.9300 . ?
C20 C25 1.393(3) . ?
C20 C21 1.398(3) . ?
C21 C22 1.387(3) . ?
C21 H21A 0.9300 . ?
C22 C23 1.389(3) . ?
C22 H22A 0.9300 . ?
C23 C24 1.377(3) . ?
C23 H23A 0.9300 . ?
C24 C25 1.390(3) . ?
C24 H24A 0.9300 . ?
C25 H25A 0.9300 . ?
C27 C28 1.500(3) . ?
C27 H27A 0.9700 . ?
C27 H27B 0.9700 . ?
C28 H28A 0.9600 . ?
C28 H28B 0.9600 . ?
C28 H28C 0.9600 . ?
C29 C30 1.390(3) . ?
C29 C34 1.392(3) . ?
C30 C31 1.388(3) . ?
C30 H30A 0.9300 . ?
C31 C32 1.391(3) . ?
C31 H31A 0.9300 . ?
C32 C33 1.381(3) . ?
C32 H32A 0.9300 . ?
C33 C34 1.392(3) . ?
C33 H33A 0.9300 . ?
C34 H34A 0.9300 . ?
O3 C36 1.440(3) . ?
C35 C36 1.499(4) . ?
C35 H35A 0.9600 . ?
C35 H35B 0.9600 . ?
C35 H35C 0.9600 . ?
C36 C37 1.498(4) . ?
C37 H37A 0.9600 . ?
C37 H37B 0.9600 . ?
C37 H37C 0.9600 . ?

loop_
_geom_torsion_atom_site_label_1
_geom_torsion_atom_site_label_2
_geom_torsion_atom_site_label_3
_geom_torsion_atom_site_label_4
_geom_torsion
_geom_torsion_site_symmetry_1
_geom_torsion_site_symmetry_2
_geom_torsion_site_symmetry_3
_geom_torsion_site_symmetry_4
_geom_torsion_publ_flag
C19 N2 N3 C26 -106.4(2) . . . . ?
C1 N2 N3 C26 106.9(2) . . . . ?
N3 N2 C1 C2 -166.48(16) . . . . ?
C19 N2 C1 C2 48.2(2) . . . . ?
N3 N2 C1 C29 -48.2(2) . . . . ?
C19 N2 C1 C29 166.46(17) . . . . ?
N3 N2 C1 C20 75.1(2) . . . . ?
C19 N2 C1 C20 -70.2(2) . . . . ?
C3 N1 C2 C9 3.2(2) . . . . ?
C3 N1 C2 C1 -174.88(18) . . . . ?
N2 C1 C2 N1 143.34(19) . . . . ?
C29 C1 C2 N1 29.2(3) . . . . ?
C20 C1 C2 N1 -96.2(2) . . . . ?
N2 C1 C2 C9 -34.5(2) . . . . ?
C29 C1 C2 C9 -148.65(19) . . . . ?
C20 C1 C2 C9 85.9(2) . . . . ?
C2 N1 C3 C4 176.2(2) . . . . ?
C2 N1 C3 C8 -1.3(2) . . . . ?
N1 C3 C4 C5 -174.8(2) . . . . ?
C8 C3 C4 C5 2.4(3) . . . . ?
C3 C4 C5 C6 0.2(3) . . . . ?
C4 C5 C6 C7 -1.5(4) . . . . ?
C5 C6 C7 C8 0.2(3) . . . . ?
C6 C7 C8 C3 2.2(3) . . . . ?
C6 C7 C8 C9 175.1(2) . . . . ?
N1 C3 C8 C7 174.03(18) . . . . ?
C4 C3 C8 C7 -3.7(3) . . . . ?
N1 C3 C8 C9 -0.8(2) . . . . ?
C4 C3 C8 C9 -178.5(2) . . . . ?
N1 C2 C9 C8 -3.6(2) . . . . ?
C1 C2 C9 C8 174.51(18) . . . . ?
N1 C2 C9 C10 -175.16(17) . . . . ?
C1 C2 C9 C10 3.0(3) . . . . ?
C7 C8 C9 C2 -170.7(2) . . . . ?
C3 C8 C9 C2 2.7(2) . . . . ?
C7 C8 C9 C10 -1.0(4) . . . . ?
C3 C8 C9 C10 172.4(2) . . . . ?
C2 C9 C10 C19 21.0(3) . . . . ?
C8 C9 C10 C19 -147.7(2) . . . . ?
C2 C9 C10 C11 -160.12(19) . . . . ?
C8 C9 C10 C11 31.2(4) . . . . ?
C19 C10 C11 C16 10.3(3) . . . . ?
C9 C10 C11 C16 -168.50(19) . . . . ?
C19 C10 C11 C12 -166.47(19) . . . . ?
C9 C10 C11 C12 14.7(3) . . . . ?
C16 C11 C12 C13 1.2(3) . . . . ?
C10 C11 C12 C13 178.1(2) . . . . ?
C11 C12 C13 C14 0.2(3) . . . . ?
C12 C13 C14 C15 -0.6(3) . . . . ?
C13 C14 C15 C16 -0.5(3) . . . . ?
C14 C15 C16 C17 -175.8(2) . . . . ?
C14 C15 C16 C11 2.0(3) . . . . ?
C12 C11 C16 C17 175.60(19) . . . . ?
C10 C11 C16 C17 -1.3(3) . . . . ?
C12 C11 C16 C15 -2.3(3) . . . . ?
C10 C11 C16 C15 -179.20(19) . . . . ?
C15 C16 C17 C18 171.7(2) . . . . ?
C11 C16 C17 C18 -6.1(3) . . . . ?
C16 C17 C18 C19 4.4(3) . . . . ?
C11 C10 C19 N2 173.36(17) . . . . ?
C9 C10 C19 N2 -7.7(3) . . . . ?
C11 C10 C19 C18 -12.2(3) . . . . ?
C9 C10 C19 C18 166.73(18) . . . . ?
N3 N2 C19 C10 -174.84(17) . . . . ?
C1 N2 C19 C10 -30.3(3) . . . . ?
N3 N2 C19 C18 10.8(3) . . . . ?
C1 N2 C19 C18 155.33(18) . . . . ?
C17 C18 C19 C10 5.0(3) . . . . ?
C17 C18 C19 N2 179.37(18) . . . . ?
N2 C1 C20 C25 -4.2(3) . . . . ?
C2 C1 C20 C25 -118.7(2) . . . . ?
C29 C1 C20 C25 115.9(2) . . . . ?
N2 C1 C20 C21 177.09(17) . . . . ?
C2 C1 C20 C21 62.5(2) . . . . ?
C29 C1 C20 C21 -62.8(2) . . . . ?
C25 C20 C21 C22 -1.2(3) . . . . ?
C1 C20 C21 C22 177.56(19) . . . . ?
C20 C21 C22 C23 -1.0(3) . . . . ?
C21 C22 C23 C24 2.1(4) . . . . ?
C22 C23 C24 C25 -0.8(3) . . . . ?
C23 C24 C25 C20 -1.6(3) . . . . ?
C21 C20 C25 C24 2.5(3) . . . . ?
C1 C20 C25 C24 -176.23(18) . . . . ?
C27 O2 C26 O1 7.5(3) . . . . ?
C27 O2 C26 N3 -174.95(19) . . . . ?
N2 N3 C26 O1 -170.6(2) . . . . ?
N2 N3 C26 O2 11.9(3) . . . . ?
C26 O2 C27 C28 -179.70(19) . . . . ?
N2 C1 C29 C30 -69.5(2) . . . . ?
C2 C1 C29 C30 42.8(3) . . . . ?
C20 C1 C29 C30 166.82(18) . . . . ?
N2 C1 C29 C34 105.5(2) . . . . ?
C2 C1 C29 C34 -142.2(2) . . . . ?
C20 C1 C29 C34 -18.1(3) . . . . ?
C34 C29 C30 C31 1.0(3) . . . . ?
C1 C29 C30 C31 176.21(19) . . . . ?
C29 C30 C31 C32 -1.0(3) . . . . ?
C30 C31 C32 C33 0.3(4) . . . . ?
C31 C32 C33 C34 0.2(4) . . . . ?
C32 C33 C34 C29 -0.1(4) . . . . ?
C30 C29 C34 C33 -0.5(3) . . . . ?
C1 C29 C34 C33 -175.6(2) . . . . ?
